data_2231858
loop_
_publ_author_name
'Ganguly, Biplab'
'Foi, Ana'
'Doctorovich, Fabio'
'K. Dey, Benu'
'G. Roy, Tapashi'

_publ_section_title
;
 5-Hydroxy-3-methyl-5-phenyl-4,5-dihydro-1<i>H</i>-pyrazole-1-carbothioamide
;
_journal_coeditor_code DS2131
_journal_issue 10
_journal_name_full 'Acta Crystallographica Section E'
_journal_page_first o2777
_journal_paper_doi 10.1107/S1600536811036658
_journal_volume 67
_journal_year 2011
_chemical_formula_iupac 'C11 H13 N3 O1 S1'
_chemical_formula_moiety 'C11 H13 N3 O1 S1'
_chemical_formula_sum 'C11 H13 N3 O S'
_chemical_formula_weight 235.31
_chemical_name_systematic
;
5-Hydroxy-3-methyl-5-phenyl-4,5-dihydro-1<i>H</i>-pyrazole-1-carbothioamide
;
_space_group_IT_number 14
_symmetry_cell_setting monoclinic
_symmetry_space_group_name_Hall '-P 2ybc'
_symmetry_space_group_name_H-M 'P 1 21/c 1'
_atom_sites_solution_hydrogens geom
_atom_sites_solution_primary direct
_atom_sites_solution_secondary difmap
_audit_creation_method 'WinGX routine CIF_UPDATE'
_cell_angle_alpha 90
_cell_angle_beta 111.978(7)
_cell_angle_gamma 90
_cell_formula_units_Z 4
_cell_length_a 11.6955(6)
_cell_length_b 7.6889(4)
_cell_length_c 13.7588(10)
_cell_measurement_reflns_used 10287
_cell_measurement_temperature 298(2)
_cell_measurement_theta_max 73.7899
_cell_measurement_theta_min 3.4611
_cell_volume 1147.35(13)
_computing_cell_refinement 'CrysAlis PRO (Oxford Diffraction, 2009)'
_computing_data_collection 'CrysAlis PRO (Oxford Diffraction, 2009)'
_computing_data_reduction 'CrysAlis PRO (Oxford Diffraction, 2009)'
_computing_molecular_graphics 'Ortep-3 for Windows (Farrugia, 1999)'
_computing_publication_material 'WinGX publication routines (Farrugia, 1999)'
_computing_structure_refinement 'SHELXL-97 (Sheldrick, 2008)'
_computing_structure_solution 'SHELXS-86 (Sheldrick, 2008)'
_diffrn_ambient_temperature 298(2)
_diffrn_measured_fraction_theta_full 1
_diffrn_measured_fraction_theta_max 0.997
_diffrn_measurement_device_type 'Oxford Diffraction Gemini E CCD'
_diffrn_measurement_method '\w scans, thick slices'
_diffrn_radiation_monochromator graphite
_diffrn_radiation_type MoK\a
_diffrn_radiation_wavelength 0.71073
_diffrn_reflns_av_R_equivalents 0.0688
_diffrn_reflns_limit_h_max 14
_diffrn_reflns_limit_h_min -14
_diffrn_reflns_limit_k_max 9
_diffrn_reflns_limit_k_min -9
_diffrn_reflns_limit_l_max 16
_diffrn_reflns_limit_l_min -17
_diffrn_reflns_number 19392
_diffrn_reflns_theta_full 25
_diffrn_reflns_theta_max 26.3
_diffrn_reflns_theta_min 1.88
_exptl_absorpt_coefficient_mu 0.264
_exptl_absorpt_correction_T_max 1.00000
_exptl_absorpt_correction_T_min 0.54055
_exptl_absorpt_correction_type multi-scan
_exptl_absorpt_process_details '(CrysAlis Pro; Oxford Diffraction, 2009)'
_exptl_crystal_colour white
_exptl_crystal_density_diffrn 1.362
_exptl_crystal_density_method 'not measured'
_exptl_crystal_description prism
_exptl_crystal_F_000 496
_exptl_crystal_size_max 0.43
_exptl_crystal_size_mid 0.41
_exptl_crystal_size_min 0.39
_refine_diff_density_max 0.265
_refine_diff_density_min -0.348
_refine_ls_extinction_method none
_refine_ls_goodness_of_fit_ref 1.069
_refine_ls_hydrogen_treatment mixed
_refine_ls_matrix_type full
_refine_ls_number_parameters 157
_refine_ls_number_reflns 2326
_refine_ls_number_restraints 0
_refine_ls_restrained_S_all 1.069
_refine_ls_R_factor_all 0.0491
_refine_ls_R_factor_gt 0.0466
_refine_ls_shift/su_max 0
_refine_ls_shift/su_mean 0
_refine_ls_structure_factor_coef Fsqd
_refine_ls_weighting_details 'calc w=1/[\s^2^(Fo^2^)+(0.0808P)^2^+0.2816P] where P=(Fo^2^+2Fc^2^)/3'
_refine_ls_weighting_scheme calc
_refine_ls_wR_factor_ref 0.1299
_reflns_number_gt 2161
_reflns_number_total 2326
_reflns_threshold_expression >2sigma(I)
_cod_data_source_file ds2131.cif
_cod_data_source_block I
_cod_original_cell_volume 1147.35(12)
_cod_original_sg_symbol_H-M 'P 21/c'
_cod_original_formula_sum 'C11 H13 N3 O1 S1'
_cod_database_code 2231858
_cod_database_fobs_code 2231858

loop_
_symmetry_equiv_pos_as_xyz
'x, y, z'
'-x, y+1/2, -z+1/2'
'-x, -y, -z'
'x, -y-1/2, z-1/2'

loop_
_atom_site_type_symbol
_atom_site_label
_atom_site_fract_x
_atom_site_fract_y
_atom_site_fract_z
_atom_site_U_iso_or_equiv
_atom_site_adp_type
_atom_site_calc_flag
_atom_site_refinement_flags
_atom_site_occupancy
N N1 0.38340(12) 0.44242(18) 0.08551(10) 0.0382(3) Uani d . 1
O O1 0.09679(11) 0.29274(18) 0.04417(11) 0.0503(3) Uani d . 1
N N3 0.47610(13) 0.1959(2) 0.22717(13) 0.0479(4) Uani d . 1
C C11 0.36034(14) 0.1729(2) 0.16030(12) 0.0370(3) Uani d . 1
C C10 0.36242(19) 0.7124(2) -0.00962(16) 0.0541(5) Uani d . 1
H H10C 0.4469 0.7273 0.0363 0.081 Uiso calc R 1
H H10A 0.3138 0.8058 0.0008 0.081 Uiso calc R 1
H H10B 0.3568 0.7128 -0.081 0.081 Uiso calc R 1
N N2 0.31423(12) 0.29247(17) 0.08476(10) 0.0392(3) Uani d . 1
H H3B 0.504(2) 0.124(3) 0.2795(18) 0.054(6) Uiso d . 1
H H3A 0.521(2) 0.286(3) 0.2218(18) 0.060(6) Uiso d . 1
H H1O 0.114(2) 0.194(4) 0.086(2) 0.068(7) Uiso d . 1
S S1 0.27587(4) 0.00137(5) 0.17302(3) 0.04557(19) Uani d . 1
C C6 0.17249(13) 0.1559(2) -0.08034(12) 0.0379(3) Uani d . 1
C C9 0.31586(15) 0.5446(2) 0.01356(12) 0.0396(4) Uani d . 1
C C7 0.18692(14) 0.2977(2) 0.00036(13) 0.0399(4) Uani d . 1
C C8 0.18774(17) 0.4804(2) -0.04428(16) 0.0489(4) Uani d . 1
H H8A 0.1694 0.4756 -0.1191 0.059 Uiso calc R 1
H H8B 0.1278 0.5551 -0.0317 0.059 Uiso calc R 1
C C1 0.07051(15) 0.0470(2) -0.11386(13) 0.0444(4) Uani d . 1
H H2 0.0119 0.0557 -0.0835 0.053 Uiso calc R 1
C C3 0.1390(2) -0.0863(3) -0.23965(14) 0.0559(5) Uani d . 1
H H4 0.1277 -0.1666 -0.293 0.067 Uiso calc R 1
C C5 0.25740(16) 0.1420(2) -0.12829(14) 0.0476(4) Uani d . 1
H H6 0.3263 0.214 -0.107 0.057 Uiso calc R 1
C C2 0.05503(17) -0.0744(3) -0.19207(14) 0.0527(5) Uani d . 1
H H3 -0.0128 -0.1484 -0.2125 0.063 Uiso calc R 1
C C4 0.2406(2) 0.0223(3) -0.20755(17) 0.0557(5) Uani d . 1
H H5 0.298 0.0149 -0.2394 0.067 Uiso calc R 1

loop_
_atom_site_aniso_label
_atom_site_aniso_U_11
_atom_site_aniso_U_22
_atom_site_aniso_U_33
_atom_site_aniso_U_12
_atom_site_aniso_U_13
_atom_site_aniso_U_23
N1 0.0370(7) 0.0349(7) 0.0363(7) -0.0034(5) 0.0064(5) 0.0002(5)
O1 0.0396(6) 0.0545(8) 0.0526(7) 0.0057(5) 0.0122(5) -0.0049(6)
N3 0.0386(7) 0.0435(8) 0.0461(8) 0.0001(6) -0.0018(6) 0.0117(6)
C11 0.0363(7) 0.0343(7) 0.0348(7) 0.0028(6) 0.0068(6) -0.0003(6)
C10 0.0601(11) 0.0424(9) 0.0524(10) -0.0035(8) 0.0127(9) 0.0093(8)
N2 0.0341(6) 0.0336(7) 0.0376(7) -0.0028(5) -0.0007(5) 0.0029(5)
S1 0.0429(3) 0.0374(3) 0.0500(3) -0.00315(15) 0.0100(2) 0.00632(16)
C6 0.0337(7) 0.0356(7) 0.0349(8) 0.0001(6) 0.0021(6) 0.0054(6)
C9 0.0431(8) 0.0352(7) 0.0344(8) 0.0013(6) 0.0077(6) -0.0005(6)
C7 0.0318(7) 0.0365(8) 0.0398(8) 0.0019(6) 0.0002(6) 0.0022(6)
C8 0.0436(9) 0.0357(8) 0.0491(10) 0.0028(6) -0.0036(8) 0.0045(7)
C1 0.0366(8) 0.0482(9) 0.0399(9) -0.0050(7) 0.0046(6) 0.0004(7)
C3 0.0708(12) 0.0495(10) 0.0395(9) 0.0022(9) 0.0116(8) -0.0033(8)
C5 0.0452(8) 0.0446(9) 0.0511(10) -0.0049(7) 0.0161(7) 0.0040(8)
C2 0.0511(9) 0.0516(10) 0.0428(9) -0.0108(8) 0.0031(7) -0.0042(8)
C4 0.0659(12) 0.0559(11) 0.0502(10) 0.0065(9) 0.0273(10) 0.0070(8)

loop_
_atom_type_symbol
_atom_type_description
_atom_type_scat_dispersion_real
_atom_type_scat_dispersion_imag
_atom_type_scat_source
C C 0.0033 0.0016 'International Tables Vol C Tables 4.2.6.8 and 6.1.1.4'
H H 0 0 'International Tables Vol C Tables 4.2.6.8 and 6.1.1.4'
N N 0.0061 0.0033 'International Tables Vol C Tables 4.2.6.8 and 6.1.1.4'
O O 0.0106 0.006 'International Tables Vol C Tables 4.2.6.8 and 6.1.1.4'
S S 0.1246 0.1234 'International Tables Vol C Tables 4.2.6.8 and 6.1.1.4'

loop_
_geom_angle_atom_site_label_1
_geom_angle_atom_site_label_2
_geom_angle_atom_site_label_3
_geom_angle
C9 N1 N2 108.12(12)
C7 O1 H1O 105.7(15)
C11 N3 H3B 117.4(14)
C11 N3 H3A 121.5(15)
H3B N3 H3A 121(2)
N3 C11 N2 116.99(15)
N3 C11 S1 120.81(13)
N2 C11 S1 122.18(11)
C9 C10 H10C 109.5
C9 C10 H10A 109.5
H10C C10 H10A 109.5
C9 C10 H10B 109.5
H10C C10 H10B 109.5
H10A C10 H10B 109.5
C11 N2 N1 119.56(12)
C11 N2 C7 127.61(13)
N1 N2 C7 112.54(12)
C1 C6 C5 118.38(16)
C1 C6 C7 121.50(15)
C5 C6 C7 119.93(14)
N1 C9 C10 122.10(15)
N1 C9 C8 114.56(15)
C10 C9 C8 123.34(15)
O1 C7 N2 110.74(13)
O1 C7 C6 113.58(13)
N2 C7 C6 110.55(12)
O1 C7 C8 108.45(14)
N2 C7 C8 100.40(12)
C6 C7 C8 112.34(14)
C9 C8 C7 104.14(13)
C9 C8 H8A 110.9
C7 C8 H8A 110.9
C9 C8 H8B 110.9
C7 C8 H8B 110.9
H8A C8 H8B 108.9
C2 C1 C6 120.76(17)
C2 C1 H2 119.6
C6 C1 H2 119.6
C2 C3 C4 119.37(18)
C2 C3 H4 120.3
C4 C3 H4 120.3
C4 C5 C6 120.67(17)
C4 C5 H6 119.7
C6 C5 H6 119.7
C3 C2 C1 120.45(17)
C3 C2 H3 119.8
C1 C2 H3 119.8
C3 C4 C5 120.35(19)
C3 C4 H5 119.8
C5 C4 H5 119.8

loop_
_geom_bond_atom_site_label_1
_geom_bond_atom_site_label_2
_geom_bond_distance
N1 C9 1.279(2)
N1 N2 1.4062(18)
O1 C7 1.397(2)
O1 H1O 0.93(3)
N3 C11 1.334(2)
N3 H3B 0.87(2)
N3 H3A 0.89(3)
C11 N2 1.340(2)
C11 S1 1.6958(16)
C10 C9 1.481(2)
C10 H10C 0.96
C10 H10A 0.96
C10 H10B 0.96
N2 C7 1.5077(18)
C6 C1 1.387(2)
C6 C5 1.387(2)
C6 C7 1.520(2)
C9 C8 1.493(2)
C7 C8 1.535(2)
C8 H8A 0.97
C8 H8B 0.97
C1 C2 1.384(3)
C1 H2 0.93
C3 C2 1.373(3)
C3 C4 1.382(3)
C3 H4 0.93
C5 C4 1.384(3)
C5 H6 0.93
C2 H3 0.93
C4 H5 0.93

loop_
_geom_hbond_atom_site_label_D
_geom_hbond_atom_site_label_H
_geom_hbond_atom_site_label_A
_geom_hbond_site_symmetry_A
_geom_hbond_distance_DH
_geom_hbond_distance_HA
_geom_hbond_distance_DA
_geom_hbond_angle_DHA
O1 H1O S1 . 0.93(3) 2.35(3) 3.1256(15) 141(2)
N3 H3A S1 2_655 0.89(2) 2.81(2) 3.5827(17) 145.9(19)
N3 H3B N1 2_645 0.87(2) 2.30(2) 3.158(2) 168(2)

loop_
_geom_torsion_atom_site_label_1
_geom_torsion_atom_site_label_2
_geom_torsion_atom_site_label_3
_geom_torsion_atom_site_label_4
_geom_torsion
N3 C11 N2 N1 -6.3(2)
S1 C11 N2 N1 172.51(12)
N3 C11 N2 C7 -179.61(16)
S1 C11 N2 C7 -0.8(2)
C9 N1 N2 C11 -173.10(14)
C9 N1 N2 C7 1.16(18)
N2 N1 C9 C10 -177.61(15)
N2 N1 C9 C8 2.3(2)
C11 N2 C7 O1 55.5(2)
N1 N2 C7 O1 -118.22(15)
C11 N2 C7 C6 -71.3(2)
N1 N2 C7 C6 115.00(14)
C11 N2 C7 C8 169.90(16)
N1 N2 C7 C8 -3.79(18)
C1 C6 C7 O1 6.9(2)
C5 C6 C7 O1 -178.28(14)
C1 C6 C7 N2 132.09(15)
C5 C6 C7 N2 -53.08(19)
C1 C6 C7 C8 -116.66(17)
C5 C6 C7 C8 58.17(19)
N1 C9 C8 C7 -4.7(2)
C10 C9 C8 C7 175.24(16)
O1 C7 C8 C9 120.77(15)
N2 C7 C8 C9 4.61(18)
C6 C7 C8 C9 -112.86(15)
C5 C6 C1 C2 1.1(2)
C7 C6 C1 C2 175.99(15)
C1 C6 C5 C4 -0.1(3)
C7 C6 C5 C4 -175.07(16)
C4 C3 C2 C1 1.1(3)
C6 C1 C2 C3 -1.6(3)
C2 C3 C4 C5 -0.1(3)
C6 C5 C4 C3 -0.4(3)

loop_
_cod_related_entry_id
_cod_related_entry_database
_cod_related_entry_code
1 ChemSpider 2135545
